data_2240371
loop_
_publ_author_name
'Franco, Maur\'icio P.'
'R\"udiger, Andr\'e Luis'
'Soares, Ja\'isa F.'
'Nunes, Giovana G.'
'Hughes, David L.'

_publ_section_title
;
 Crystal structures of two decavanadates(V) with pentaaquamanganese(II)
 pendant groups: (NMe~4~)~2~[V~10~O~28~{Mn(H~2~O)~5~}~2~]&#x00B7;5H~2~O
 and [NH~3~C(CH~2~OH)~3~]~2~[V~10~O~28~{Mn(H~2~O)~5~}~2~]&#x00B7;2H~2~O
;
_journal_coeditor_code HB7337
_journal_issue 2
_journal_name_full 'Acta Crystallographica Section E'
_journal_page_first 146
_journal_page_last 150
_journal_paper_doi 10.1107/S2056989014028230
_journal_volume 71
_journal_year 2015
_chemical_formula_iupac '(C4 H12 N)2, [Mn2 V10 O28 (H2 O)10], 5H2 O'
_chemical_formula_moiety '2(C4 H12 N +), V10 O38 H20 Mn2 2-, 5(H2 O)'
_chemical_formula_structural (NMe4)2.[Mn(H2O)5-V10O28-Mn(H2O)5].5(H20)
_chemical_formula_sum 'C8 H54 Mn2 N2 O43 V10'
_chemical_formula_weight 1485.81
_chemical_name_systematic
;Bis(tetramethylammonium)
decaaquadi-\m~4~oxido-tetra-\m~3~-oxido-hexadeca-\m~2~-oxido-hexaoxidodimanganesedecavanadate pentahydrate
;
_space_group_crystal_system monoclinic
_space_group_IT_number 12
_space_group_name_Hall '-I 2y'
_space_group_name_H-M_alt 'I 1 2/m 1'
_atom_sites_solution_hydrogens mixed
_atom_sites_solution_primary direct
_atom_sites_solution_secondary difmap
_audit_creation_method SHELXL-2014/7
_cell_angle_alpha 90
_cell_angle_beta 98.626(2)
_cell_angle_gamma 90
_cell_formula_units_Z 2
_cell_length_a 13.2434(7)
_cell_length_b 9.6402(5)
_cell_length_c 17.7628(13)
_cell_measurement_reflns_used 9256
_cell_measurement_temperature 292(2)
_cell_measurement_theta_max 28.31
_cell_measurement_theta_min 3.11
_cell_volume 2242.1(2)
_computing_cell_refinement
;
SAINT (Bruker, 2010)
;
_computing_data_collection
;
APEX2 (Bruker, 2010)
;
_computing_data_reduction
;
SAINT (Bruker, 2010)
;
_computing_molecular_graphics
;
ORTEP-3 for Windows (Farrugia, 2012)
;
_computing_publication_material
;
SHELXL97 (Sheldrick, 2008) and WinGX (Farrugia, 2012)
;
_computing_structure_refinement
;
SHELXL2013 (Sheldrick, 2015)
;
_computing_structure_solution
;
SHELXS97 (Sheldrick, 2008)
;
_diffrn_ambient_temperature 292(2)
_diffrn_detector_area_resol_mean 10.4167
_diffrn_measured_fraction_theta_full 0.997
_diffrn_measured_fraction_theta_max 0.998
_diffrn_measurement_device_type 'Bruker D8 Venture/Photon 100 CMOS'
_diffrn_measurement_method '\f and \w scans'
_diffrn_radiation_monochromator graphite
_diffrn_radiation_type MoK\a
_diffrn_radiation_wavelength 0.71073
_diffrn_reflns_av_R_equivalents 0.0248
_diffrn_reflns_limit_h_max 17
_diffrn_reflns_limit_h_min -17
_diffrn_reflns_limit_k_max 12
_diffrn_reflns_limit_k_min -12
_diffrn_reflns_limit_l_max 23
_diffrn_reflns_limit_l_min -23
_diffrn_reflns_number 81983
_diffrn_reflns_theta_full 25.242
_diffrn_reflns_theta_max 28.356
_diffrn_reflns_theta_min 3.112
_exptl_absorpt_coefficient_mu 2.641
_exptl_absorpt_correction_T_max 0.746
_exptl_absorpt_correction_T_min 0.562
_exptl_absorpt_correction_type multi-scan
_exptl_absorpt_process_details
;
(SADABS; Bruker, 2012)
;
_exptl_crystal_colour yellow
_exptl_crystal_density_diffrn 2.201
_exptl_crystal_description prism
_exptl_crystal_F_000 1480
_exptl_crystal_size_max 0.482
_exptl_crystal_size_mid 0.380
_exptl_crystal_size_min 0.150
_refine_diff_density_max 0.581
_refine_diff_density_min -0.343
_refine_ls_extinction_method none
_refine_ls_goodness_of_fit_ref 1.093
_refine_ls_hydrogen_treatment mixed
_refine_ls_matrix_type full
_refine_ls_number_parameters 194
_refine_ls_number_reflns 2953
_refine_ls_number_restraints 0
_refine_ls_restrained_S_all 1.093
_refine_ls_R_factor_all 0.0222
_refine_ls_R_factor_gt 0.0200
_refine_ls_shift/su_max 0.001
_refine_ls_shift/su_mean 0.000
_refine_ls_structure_factor_coef Fsqd
_refine_ls_weighting_details 'w=1/[\s^2^(Fo^2^)+(0.0329P)^2^+2.2668P] where P=(Fo^2^+2Fc^2^)/3'
_refine_ls_weighting_scheme calc
_refine_ls_wR_factor_gt 0.0581
_refine_ls_wR_factor_ref 0.0597
_reflns_number_gt 2752
_reflns_number_total 2953
_reflns_threshold_expression I>2\s(I)
_cod_data_source_file hb7337sup1.cif
_cod_data_source_block Compound-A
_cod_depositor_comments
;
 Updating space group information.

 Antanas Vaitkus,
 2018-07-22
;
_cod_original_sg_symbol_H-M 'I 2/m'
_cod_database_code 2240371
_shelx_space_group_comment
;
The symmetry employed for this shelxl refinement is uniquely defined
by the following loop, which should always be used as a source of
symmetry information in preference to the above space-group names.
They are only intended as comments.
;
_shelx_estimated_absorpt_t_min 0.363
_shelx_estimated_absorpt_t_max 0.693

loop_
_space_group_symop_id
_space_group_symop_operation_xyz
1 'x, y, z'
2 '-x, y, -z'
3 'x+1/2, y+1/2, z+1/2'
4 '-x+1/2, y+1/2, -z+1/2'
5 '-x, -y, -z'
6 'x, -y, z'
7 '-x+1/2, -y+1/2, -z+1/2'
8 'x+1/2, -y+1/2, z+1/2'

loop_
_atom_site_type_symbol
_atom_site_label
_atom_site_fract_x
_atom_site_fract_y
_atom_site_fract_z
_atom_site_U_iso_or_equiv
_atom_site_adp_type
_atom_site_calc_flag
_atom_site_occupancy
_atom_site_disorder_assembly
_atom_site_disorder_group
Mn Mn1 0.23106(3) 0.5000 0.18528(2) 0.02403(8) Uani d 1 . .
V V2 0.32741(2) 0.5000 0.39643(2) 0.01725(8) Uani d 1 . .
V V3 0.5000 0.66921(3) 0.5000 0.01425(8) Uani d 1 . .
V V4 0.54714(3) 0.5000 0.35620(2) 0.01948(8) Uani d 1 . .
V V5 0.28084(2) 0.65841(2) 0.54017(2) 0.02209(7) Uani d 1 . .
O O1 0.15020(19) 0.5000 0.07177(11) 0.0480(6) Uani d 1 . .
O O2 0.13101(10) 0.32849(12) 0.20645(7) 0.0293(2) Uani d 1 . .
O O3 0.33574(10) 0.33360(12) 0.15931(7) 0.0310(3) Uani d 1 . .
O O4 0.28574(12) 0.5000 0.30500(8) 0.0253(3) Uani d 1 . .
O O5 0.50366(14) 0.5000 0.26708(8) 0.0328(4) Uani d 1 . .
O O6 0.25845(7) 0.36038(10) 0.43170(6) 0.0223(2) Uani d 1 . .
O O7 0.44883(7) 0.62838(10) 0.39540(5) 0.01665(18) Uani d 1 . .
O O8 0.64321(8) 0.36184(11) 0.36540(5) 0.0230(2) Uani d 1 . .
O O9 0.40458(10) 0.5000 0.51485(7) 0.0153(2) Uani d 1 . .
O O10 0.20825(11) 0.5000 0.54989(9) 0.0257(3) Uani d 1 . .
O O11 0.40317(7) 0.77369(10) 0.51675(5) 0.02001(19) Uani d 1 . .
O O12 0.20299(9) 0.78080(13) 0.55243(7) 0.0365(3) Uani d 1 . .
H H1A 0.1272(17) 0.437(2) 0.0491(13) 0.053(7) Uiso d 1 . .
H H2A 0.1052(16) 0.285(2) 0.1767(12) 0.038(6) Uiso d 1 . .
H H2B 0.1397(15) 0.285(2) 0.2440(13) 0.038(6) Uiso d 1 . .
H H3A 0.3060(19) 0.283(3) 0.1339(14) 0.053(7) Uiso d 1 . .
H H3B 0.392(2) 0.359(3) 0.1441(17) 0.087(10) Uiso d 1 . .
N N1 0.85954(17) 0.5000 0.23196(11) 0.0348(4) Uani d 1 . .
C C10 0.9084(2) 0.5000 0.16133(14) 0.0373(5) Uani d 1 . .
H H10A 0.8883 0.4181 0.1321 0.056 Uiso calc 0.5 . .
H H10B 0.8870 0.5807 0.1315 0.056 Uiso calc 0.5 . .
H H10C 0.9813 0.5011 0.1750 0.056 Uiso calc 1 . .
C C11 0.8902(2) 0.3739(2) 0.27733(14) 0.0706(8) Uani d 1 . .
H H11A 0.8699 0.2930 0.2473 0.106 Uiso calc 1 . .
H H11B 0.9630 0.3735 0.2920 0.106 Uiso calc 1 . .
H H11C 0.8577 0.3735 0.3221 0.106 Uiso calc 1 . .
C C12 0.7469(3) 0.5000 0.2091(2) 0.0895(16) Uani d 1 . .
H H12A 0.7269 0.4184 0.1797 0.134 Uiso calc 0.5 . .
H H12B 0.7142 0.5007 0.2539 0.134 Uiso calc 1 . .
H H12C 0.7270 0.5810 0.1791 0.134 Uiso calc 0.5 . .
O O13 0.5022(2) 0.3567(5) 0.0856(2) 0.1752(17) Uani d 1 . .
O O14A 0.5000 0.0973(14) 0.0000 0.143(14) Uani d 0.280(18) A 1
O O14B 0.4760(18) 0.0000 0.0562(15) 0.158(18) Uani d 0.220(18) A 2

loop_
_atom_site_aniso_label
_atom_site_aniso_U_11
_atom_site_aniso_U_22
_atom_site_aniso_U_33
_atom_site_aniso_U_12
_atom_site_aniso_U_13
_atom_site_aniso_U_23
Mn1 0.03393(17) 0.01631(15) 0.01903(15) 0.000 -0.00521(12) 0.000
V2 0.01907(15) 0.01704(15) 0.01409(15) 0.000 -0.00259(11) 0.000
V3 0.01883(15) 0.01043(13) 0.01303(14) 0.000 0.00088(10) 0.000
V4 0.02432(16) 0.02264(17) 0.01183(14) 0.000 0.00388(11) 0.000
V5 0.02267(12) 0.01995(13) 0.02474(13) 0.00444(9) 0.00709(9) -0.00058(9)
O1 0.0908(17) 0.0167(8) 0.0266(9) 0.000 -0.0232(9) 0.000
O2 0.0407(6) 0.0190(5) 0.0250(6) -0.0052(4) -0.0054(5) -0.0005(4)
O3 0.0325(6) 0.0240(5) 0.0345(6) -0.0022(5) -0.0016(5) -0.0062(5)
O4 0.0290(7) 0.0270(8) 0.0168(6) 0.000 -0.0066(5) 0.000
O5 0.0423(9) 0.0413(9) 0.0144(7) 0.000 0.0030(6) 0.000
O6 0.0219(5) 0.0214(5) 0.0223(5) -0.0047(4) -0.0010(4) -0.0013(4)
O7 0.0214(4) 0.0149(4) 0.0128(4) 0.0009(3) -0.0001(3) 0.0016(3)
O8 0.0285(5) 0.0222(5) 0.0195(4) 0.0022(4) 0.0078(4) -0.0029(4)
O9 0.0191(6) 0.0138(6) 0.0128(6) 0.000 0.0011(5) 0.000
O10 0.0216(7) 0.0268(7) 0.0301(8) 0.000 0.0082(6) 0.000
O11 0.0256(5) 0.0141(4) 0.0202(4) 0.0030(4) 0.0031(4) -0.0001(3)
O12 0.0341(6) 0.0312(6) 0.0458(7) 0.0121(5) 0.0113(5) -0.0029(5)
N1 0.0484(12) 0.0300(10) 0.0304(10) 0.000 0.0201(9) 0.000
C10 0.0470(14) 0.0381(13) 0.0311(12) 0.000 0.0204(10) 0.000
C11 0.128(2) 0.0406(12) 0.0531(13) 0.0137(13) 0.0449(15) 0.0168(10)
C12 0.051(2) 0.153(5) 0.071(3) 0.000 0.0329(19) 0.000
O13 0.0805(18) 0.238(4) 0.220(4) 0.022(2) 0.064(2) 0.065(3)
O14A 0.027(5) 0.059(8) 0.33(4) 0.000 -0.022(10) 0.000
O14B 0.101(15) 0.21(4) 0.135(19) 0.000 -0.077(14) 0.000

loop_
_atom_type_symbol
_atom_type_description
_atom_type_scat_dispersion_real
_atom_type_scat_dispersion_imag
_atom_type_scat_source
C C 0.0033 0.0016 'International Tables Vol C Tables 4.2.6.8 and 6.1.1.4'
H H 0.0000 0.0000 'International Tables Vol C Tables 4.2.6.8 and 6.1.1.4'
N N 0.0061 0.0033 'International Tables Vol C Tables 4.2.6.8 and 6.1.1.4'
O O 0.0106 0.0060 'International Tables Vol C Tables 4.2.6.8 and 6.1.1.4'
V V 0.3005 0.5294 'International Tables Vol C Tables 4.2.6.8 and 6.1.1.4'
Mn Mn 0.3368 0.7283 'International Tables Vol C Tables 4.2.6.8 and 6.1.1.4'

loop_
_geom_angle_atom_site_label_1
_geom_angle_atom_site_label_2
_geom_angle_atom_site_label_3
_geom_angle_site_symmetry_1
_geom_angle_site_symmetry_3
_geom_angle
O1 Mn1 O4 . . 169.83(9)
O1 Mn1 O2 . . 86.07(6)
O4 Mn1 O2 . . 87.28(4)
O1 Mn1 O2 . 6_565 86.07(6)
O4 Mn1 O2 . 6_565 87.28(4)
O2 Mn1 O2 . 6_565 98.27(7)
O1 Mn1 O3 . . 92.53(6)
O4 Mn1 O3 . . 94.47(4)
O2 Mn1 O3 . . 84.40(5)
O2 Mn1 O3 6_565 . 176.89(5)
O1 Mn1 O3 . 6_565 92.53(6)
O4 Mn1 O3 . 6_565 94.47(4)
O2 Mn1 O3 . 6_565 176.88(5)
O2 Mn1 O3 6_565 6_565 84.40(5)
O3 Mn1 O3 . 6_565 92.89(7)
O4 V2 O6 . . 103.51(5)
O4 V2 O6 . 6_565 103.51(5)
O6 V2 O6 . 6_565 97.40(7)
O4 V2 O7 . 6_565 98.09(5)
O6 V2 O7 . 6_565 89.49(4)
O6 V2 O7 6_565 6_565 155.03(4)
O4 V2 O7 . . 98.09(5)
O6 V2 O7 . . 155.03(4)
O6 V2 O7 6_565 . 89.49(4)
O7 V2 O7 6_565 . 75.07(5)
O4 V2 O9 . . 172.10(7)
O6 V2 O9 . . 81.57(4)
O6 V2 O9 6_565 . 81.57(4)
O7 V2 O9 6_565 . 75.72(4)
O7 V2 O9 . . 75.72(4)
O4 V2 V4 . . 87.69(6)
O6 V2 V4 . . 128.77(3)
O6 V2 V4 6_565 . 128.77(3)
O7 V2 V4 6_565 . 39.28(3)
O7 V2 V4 . . 39.28(3)
O9 V2 V4 . . 84.41(4)
O4 V2 V5 . . 137.34(4)
O6 V2 V5 . . 84.70(3)
O6 V2 V5 6_565 . 34.01(3)
O7 V2 V5 6_565 . 124.08(3)
O7 V2 V5 . . 87.88(3)
O9 V2 V5 . . 48.39(3)
V4 V2 V5 . . 119.816(10)
O4 V2 V5 . 6_565 137.34(4)
O6 V2 V5 . 6_565 34.02(3)
O6 V2 V5 6_565 6_565 84.70(3)
O7 V2 V5 6_565 6_565 87.88(3)
O7 V2 V5 . 6_565 124.08(3)
O9 V2 V5 . 6_565 48.39(3)
V4 V2 V5 . 6_565 119.816(10)
V5 V2 V5 . 6_565 58.710(11)
O11 V3 O11 . 2_656 106.92(7)
O11 V3 O7 . . 97.20(4)
O11 V3 O7 2_656 . 96.82(4)
O11 V3 O7 . 2_656 96.82(4)
O11 V3 O7 2_656 2_656 97.20(4)
O7 V3 O7 . 2_656 156.35(6)
O11 V3 O9 . . 87.37(4)
O11 V3 O9 2_656 . 165.69(5)
O7 V3 O9 . . 80.27(4)
O7 V3 O9 2_656 . 81.45(4)
O11 V3 O9 . 5_666 165.69(5)
O11 V3 O9 2_656 5_666 87.38(4)
O7 V3 O9 . 5_666 81.45(4)
O7 V3 O9 2_656 5_666 80.27(4)
O9 V3 O9 . 5_666 78.34(6)
O11 V3 V5 . . 38.47(3)
O11 V3 V5 2_656 . 145.38(4)
O7 V3 V5 . . 90.52(3)
O7 V3 V5 2_656 . 88.69(3)
O9 V3 V5 . . 48.93(3)
O9 V3 V5 5_666 . 127.22(3)
O11 V3 V5 . 2_656 145.38(4)
O11 V3 V5 2_656 2_656 38.47(3)
O7 V3 V5 . 2_656 88.68(3)
O7 V3 V5 2_656 2_656 90.52(3)
O9 V3 V5 . 2_656 127.22(3)
O9 V3 V5 5_666 2_656 48.93(3)
V5 V3 V5 . 2_656 176.145(13)
O5 V4 O8 . 6_565 103.31(5)
O5 V4 O8 . . 103.30(5)
O8 V4 O8 6_565 . 93.26(7)
O5 V4 O7 . . 100.85(6)
O8 V4 O7 6_565 . 89.92(4)
O8 V4 O7 . . 154.18(4)
O5 V4 O7 . 6_565 100.85(6)
O8 V4 O7 6_565 6_565 154.18(4)
O8 V4 O7 . 6_565 89.92(4)
O7 V4 O7 . 6_565 76.64(6)
O5 V4 O9 . 5_666 175.24(8)
O8 V4 O9 6_565 5_666 79.88(4)
O8 V4 O9 . 5_666 79.88(4)
O7 V4 O9 . 5_666 75.47(4)
O7 V4 O9 6_565 5_666 75.48(4)
O5 V4 V2 . . 90.98(7)
O8 V4 V2 6_565 . 130.01(3)
O8 V4 V2 . . 130.01(3)
O7 V4 V2 . . 40.12(3)
O7 V4 V2 6_565 . 40.12(3)
O9 V4 V2 5_666 . 84.26(3)
O5 V4 V5 . 2_656 135.13(5)
O8 V4 V5 6_565 2_656 32.02(3)
O8 V4 V5 . 2_656 82.35(3)
O7 V4 V5 . 2_656 86.97(3)
O7 V4 V5 6_565 2_656 123.83(3)
O9 V4 V5 5_666 2_656 48.37(3)
V2 V4 V5 . 2_656 119.596(11)
O5 V4 V5 . 5_666 135.13(5)
O8 V4 V5 6_565 5_666 82.35(3)
O8 V4 V5 . 5_666 32.02(3)
O7 V4 V5 . 5_666 123.83(3)
O7 V4 V5 6_565 5_666 86.97(3)
O9 V4 V5 5_666 5_666 48.37(3)
V2 V4 V5 . 5_666 119.596(11)
V5 V4 V5 2_656 5_666 58.884(11)
O12 V5 O10 . . 104.13(6)
O12 V5 O8 . 5_666 103.30(6)
O10 V5 O8 . 5_666 92.80(6)
O12 V5 O6 . 6_565 101.58(6)
O10 V5 O6 . 6_565 90.67(6)
O8 V5 O6 5_666 6_565 153.19(5)
O12 V5 O11 . . 99.90(6)
O10 V5 O11 . . 155.80(5)
O8 V5 O11 5_666 . 84.37(4)
O6 V5 O11 6_565 . 81.68(4)
O12 V5 O9 . . 173.12(5)
O10 V5 O9 . . 82.29(4)
O8 V5 O9 5_666 . 78.56(4)
O6 V5 O9 6_565 . 75.59(4)
O11 V5 O9 . . 73.59(3)
O12 V5 V5 . 6_565 137.39(5)
O10 V5 V5 . 6_565 33.27(4)
O8 V5 V5 5_666 6_565 83.88(3)
O6 V5 V5 6_565 6_565 84.57(3)
O11 V5 V5 . 6_565 122.69(3)
O9 V5 V5 . 6_565 49.10(2)
O12 V5 V3 . . 130.66(5)
O10 V5 V3 . . 125.13(4)
O8 V5 V3 5_666 . 79.01(3)
O6 V5 V3 6_565 . 77.29(3)
O11 V5 V3 . . 30.76(3)
O9 V5 V3 . . 42.84(2)
V5 V5 V3 6_565 . 91.929(7)
O12 V5 V4 . 5_666 135.29(5)
O10 V5 V4 . 5_666 83.26(4)
O8 V5 V4 5_666 5_666 32.02(3)
O6 V5 V4 6_565 5_666 122.63(3)
O11 V5 V4 . 5_666 81.71(3)
O9 V5 V4 . 5_666 47.04(3)
V5 V5 V4 6_565 5_666 60.558(6)
V3 V5 V4 . 5_666 61.520(9)
O12 V5 V2 . . 133.04(5)
O10 V5 V2 . . 80.75(4)
O8 V5 V2 5_666 . 123.30(3)
O6 V5 V2 6_565 . 31.58(3)
O11 V5 V2 . . 80.81(3)
O9 V5 V2 . . 44.75(3)
V5 V5 V2 6_565 . 60.645(6)
V3 V5 V2 . . 61.274(8)
V4 V5 V2 5_666 . 91.545(10)
Mn1 O1 H1A . . 127.0(17)
Mn1 O2 H2A . . 123.2(17)
Mn1 O2 H2B . . 122.5(15)
H2A O2 H2B . . 108(2)
Mn1 O3 H3A . . 108.1(19)
Mn1 O3 H3B . . 117(2)
H3A O3 H3B . . 114(3)
V2 O4 Mn1 . . 179.96(10)
V2 O6 V5 . 6_565 114.40(5)
V3 O7 V4 . . 108.10(4)
V3 O7 V2 . . 106.33(4)
V4 O7 V2 . . 100.60(4)
V5 O8 V4 5_666 . 115.96(5)
V3 O9 V3 5_666 . 101.66(6)
V3 O9 V2 5_666 . 94.70(4)
V3 O9 V2 . . 94.70(4)
V3 O9 V4 5_666 5_666 92.45(4)
V3 O9 V4 . 5_666 92.45(4)
V2 O9 V4 . 5_666 168.68(7)
V3 O9 V5 5_666 . 169.81(5)
V3 O9 V5 . . 88.231(11)
V2 O9 V5 . . 86.86(4)
V4 O9 V5 5_666 . 84.59(4)
V3 O9 V5 5_666 6_565 88.232(11)
V3 O9 V5 . 6_565 169.81(5)
V2 O9 V5 . 6_565 86.86(4)
V4 O9 V5 5_666 6_565 84.59(4)
V5 O9 V5 . 6_565 81.79(4)
V5 O10 V5 6_565 . 113.47(8)
V3 O11 V5 . . 110.76(5)
C11 N1 C11 6_565 . 110.3(3)
C11 N1 C12 6_565 . 109.32(18)
C11 N1 C12 . . 109.32(18)
C11 N1 C10 6_565 . 109.79(14)
C11 N1 C10 . . 109.79(14)
C12 N1 C10 . . 108.3(2)
N1 C10 H10A . . 109.5
N1 C10 H10B . . 109.5
H10A C10 H10B . . 109.5
N1 C10 H10C . . 109.5
H10A C10 H10C . . 109.5
H10B C10 H10C . . 109.5
N1 C11 H11A . . 109.5
N1 C11 H11B . . 109.5
H11A C11 H11B . . 109.5
N1 C11 H11C . . 109.5
H11A C11 H11C . . 109.5
H11B C11 H11C . . 109.5
N1 C12 H12A . . 109.5
N1 C12 H12B . . 109.5
H12A C12 H12B . . 109.5
N1 C12 H12C . . 109.5
H12A C12 H12C . . 109.5
H12B C12 H12C . . 109.5

loop_
_geom_bond_atom_site_label_1
_geom_bond_atom_site_label_2
_geom_bond_site_symmetry_2
_geom_bond_distance
Mn1 O1 . 2.1365(18)
Mn1 O4 . 2.1412(14)
Mn1 O2 . 2.1863(12)
Mn1 O2 6_565 2.1863(12)
Mn1 O3 . 2.2136(12)
Mn1 O3 6_565 2.2136(12)
V2 O4 . 1.6350(14)
V2 O6 . 1.7916(10)
V2 O6 6_565 1.7916(10)
V2 O7 6_565 2.0314(10)
V2 O7 . 2.0314(10)
V2 O9 . 2.1964(12)
V2 V4 . 3.0988(5)
V2 V5 . 3.1152(4)
V2 V5 6_565 3.1153(4)
V3 O11 . 1.6917(10)
V3 O11 2_656 1.6918(10)
V3 O7 . 1.9205(9)
V3 O7 2_656 1.9205(9)
V3 O9 . 2.1041(9)
V3 O9 5_666 2.1041(9)
V3 V5 . 3.0928(3)
V3 V5 2_656 3.0928(3)
V4 O5 . 1.6013(15)
V4 O8 6_565 1.8322(10)
V4 O8 . 1.8322(10)
V4 O7 . 1.9959(10)
V4 O7 6_565 1.9959(10)
V4 O9 5_666 2.2840(12)
V4 V5 2_656 3.1069(4)
V4 V5 5_666 3.1069(4)
V5 O12 . 1.6030(11)
V5 O10 . 1.8264(8)
V5 O8 5_666 1.8322(10)
V5 O6 6_565 1.9136(10)
V5 O11 . 2.0579(10)
V5 O9 . 2.3326(10)
V5 V5 6_565 3.0543(5)
V5 V4 5_666 3.1068(4)
O1 H1A . 0.76(2)
O2 H2A . 0.72(2)
O2 H2B . 0.78(2)
O3 H3A . 0.74(3)
O3 H3B . 0.87(3)
O6 V5 6_565 1.9137(10)
O8 V5 5_666 1.8322(10)
O9 V3 5_666 2.1041(9)
O9 V4 5_666 2.2840(12)
O9 V5 6_565 2.3327(10)
O10 V5 6_565 1.8264(8)
N1 C11 6_565 1.481(2)
N1 C11 . 1.481(2)
N1 C12 . 1.486(4)
N1 C10 . 1.496(3)
C10 H10A . 0.9600
C10 H10B . 0.9600
C10 H10C . 0.9600
C11 H11A . 0.9600
C11 H11B . 0.9600
C11 H11C . 0.9600
C12 H12A . 0.9600
C12 H12B . 0.9600
C12 H12C . 0.9600

loop_
_geom_hbond_atom_site_label_D
_geom_hbond_atom_site_label_H
_geom_hbond_atom_site_label_A
_geom_hbond_site_symmetry_A
_geom_hbond_distance_DH
_geom_hbond_distance_HA
_geom_hbond_distance_DA
_geom_hbond_angle_DHA
O1 H1A O11 4_545 0.76(2) 1.97(2) 2.7199(14) 168(2)
O2 H2A O7 4_545 0.72(2) 2.04(2) 2.7457(15) 167(2)
O2 H2B O3 7 0.78(2) 2.05(2) 2.8295(18) 178(2)
O3 H3A O6 7 0.74(3) 1.92(3) 2.6573(16) 174(3)
O3 H3B O13 . 0.87(3) 1.91(3) 2.737(3) 158(3)
C10 H10A O11 3_544 0.96 2.51 3.362(2) 148
C10 H10B O11 8_564 0.96 2.51 3.362(2) 148
C10 H10C O2 1_655 0.96 2.58 3.370(3) 139
C10 H10C O2 6_665 0.96 2.57 3.370(3) 141
C11 H11A O8 7_655 0.96 2.48 3.384(3) 156
C12 H12A O12 3_544 0.96 2.60 3.474(4) 152
C12 H12C O12 8_564 0.96 2.59 3.474(4) 153

loop_
_geom_torsion_atom_site_label_1
_geom_torsion_atom_site_label_2
_geom_torsion_atom_site_label_3
_geom_torsion_atom_site_label_4
_geom_torsion_site_symmetry_1
_geom_torsion_site_symmetry_4
_geom_torsion
O4 V2 O6 V5 . 6_565 -174.84(6)
O6 V2 O6 V5 6_565 6_565 -68.97(7)
O7 V2 O6 V5 6_565 6_565 86.96(6)
O7 V2 O6 V5 . 6_565 35.96(13)
O9 V2 O6 V5 . 6_565 11.32(5)
V4 V2 O6 V5 . 6_565 87.13(6)
V5 V2 O6 V5 . 6_565 -37.34(5)
O5 V4 O8 V5 . 5_666 174.45(7)
O8 V4 O8 V5 6_565 5_666 69.96(7)
O7 V4 O8 V5 . 5_666 -26.63(13)
O7 V4 O8 V5 6_565 5_666 -84.41(6)
O9 V4 O8 V5 5_666 5_666 -9.15(5)
V2 V4 O8 V5 . 5_666 -82.75(6)
V5 V4 O8 V5 2_656 5_666 39.78(5)
O12 V5 O10 V5 . 6_565 -178.86(8)
O8 V5 O10 V5 5_666 6_565 -74.39(8)
O6 V5 O10 V5 6_565 6_565 79.02(8)
O11 V5 O10 V5 . 6_565 8.1(2)
O9 V5 O10 V5 . 6_565 3.67(8)
V3 V5 O10 V5 . 6_565 4.14(11)
V4 V5 O10 V5 5_666 6_565 -43.77(7)
V2 V5 O10 V5 . 6_565 48.91(7)
O11 V3 O11 V5 2_656 . -178.88(6)
O7 V3 O11 V5 . . 81.71(5)
O7 V3 O11 V5 2_656 . -79.19(5)
O9 V3 O11 V5 . . 1.87(5)
O9 V3 O11 V5 5_666 . -1.9(2)
V5 V3 O11 V5 2_656 . 179.893(6)
